data_7718371
loop_
_publ_author_name
'Kuo, Yu-Tsen'
'Yao, Chia-Yu'
'Liu, Yi-Hung'
'Cheng, Mu-Jeng'
'Farrell, Jeffrey M.'

_publ_section_title
;
 C-C bond-forming reactions of 2-isocyanobiphenyl&#xb7;BX<sub>3</sub>
 adducts: spontaneous construction of polycyclic heteroaromatics.
;
_journal_issue 18
_journal_name_full 'Dalton transactions (Cambridge, England : 2003)'
_journal_page_first 7189
_journal_page_last 7193
_journal_paper_doi 10.1039/d5dt00210a
_journal_volume 54
_journal_year 2025
_chemical_formula_sum 'C13 H9 B I3 N'
_chemical_formula_weight 570.72
_chemical_name_systematic '2-isocyanobiphenyl?boron triiodide'
_chemical_properties_physical Moisture-sensitive
_space_group_crystal_system monoclinic
_space_group_IT_number 14
_space_group_name_Hall '-P 2yn'
_space_group_name_H-M_alt 'P 1 21/n 1'
_atom_sites_solution_hydrogens geom
_audit_creation_method SHELXL-2019/3
_audit_update_record
;
2025-01-22 deposited with the CCDC.	2025-03-14 downloaded from the CCDC.
;
_cell_angle_alpha 90
_cell_angle_beta 93.5760(15)
_cell_angle_gamma 90
_cell_formula_units_Z 4
_cell_length_a 8.5624(3)
_cell_length_b 10.9109(4)
_cell_length_c 16.6083(6)
_cell_measurement_reflns_used 9902
_cell_measurement_temperature 100(2)
_cell_measurement_theta_max 30.53
_cell_measurement_theta_min 2.23
_cell_volume 1548.58(10)
_computing_cell_refinement 'SAINT V8.40B (Bruker AXS LLC, 2019)'
_computing_data_collection 'Bruker APEX5'
_computing_data_reduction 'SAINT V8.40B (Bruker AXS LLC, 2019)'
_computing_molecular_graphics 'Bruker SHELXTL'
_computing_publication_material 'Bruker SHELXTL'
_computing_structure_refinement 'SHELXL-2019/2 (Sheldrick, 2019)'
_computing_structure_solution 'SHELXT 2018/2 (Sheldrick, 2018)'
_diffrn_ambient_temperature 100(2)
_diffrn_measured_fraction_theta_full 0.999
_diffrn_measured_fraction_theta_max 0.997
_diffrn_measurement_device_type 'Bruker AXS D8 VENTURE, PhotonIII_C28'
_diffrn_measurement_method '\w and \f scans'
_diffrn_radiation_type MoK\a
_diffrn_radiation_wavelength 0.71073
_diffrn_reflns_av_R_equivalents 0.0420
_diffrn_reflns_av_unetI/netI 0.0249
_diffrn_reflns_Laue_measured_fraction_full 0.999
_diffrn_reflns_Laue_measured_fraction_max 0.997
_diffrn_reflns_limit_h_max 12
_diffrn_reflns_limit_h_min -12
_diffrn_reflns_limit_k_max 15
_diffrn_reflns_limit_k_min -15
_diffrn_reflns_limit_l_max 21
_diffrn_reflns_limit_l_min -23
_diffrn_reflns_number 29882
_diffrn_reflns_point_group_measured_fraction_full 0.999
_diffrn_reflns_point_group_measured_fraction_max 0.997
_diffrn_reflns_theta_full 25.242
_diffrn_reflns_theta_max 30.566
_diffrn_reflns_theta_min 2.235
_diffrn_source 'I-mu-S microfocus sealed tube'
_exptl_absorpt_coefficient_mu 6.037
_exptl_absorpt_correction_T_max 1.0000
_exptl_absorpt_correction_T_min 0.8167
_exptl_absorpt_correction_type multi-scan
_exptl_absorpt_process_details
; 
SADABS 2016/2: Krause, L., Herbst-Irmer, R., Sheldrick, G. M., Stalke, D. (2015). 
"Comparison of silver and molybdenum microfocus X-ray sources for 
single-crystal structure determination" 
J. Appl. Cryst. 48, 3-10. 
doi:10.1107/S1600576714022985 
;
_exptl_crystal_colour colourless
_exptl_crystal_density_diffrn 2.448
_exptl_crystal_description plate
_exptl_crystal_F_000 1032
_exptl_crystal_size_max 0.150
_exptl_crystal_size_mid 0.080
_exptl_crystal_size_min 0.050
_refine_diff_density_max 0.573
_refine_diff_density_min -1.403
_refine_diff_density_rms 0.164
_refine_ls_extinction_method none
_refine_ls_goodness_of_fit_ref 0.687
_refine_ls_hydrogen_treatment constr
_refine_ls_matrix_type full
_refine_ls_number_parameters 163
_refine_ls_number_reflns 4748
_refine_ls_number_restraints 0
_refine_ls_restrained_S_all 0.687
_refine_ls_R_factor_all 0.0219
_refine_ls_R_factor_gt 0.0200
_refine_ls_shift/su_max 0.018
_refine_ls_shift/su_mean 0.002
_refine_ls_structure_factor_coef Fsqd
_refine_ls_weighting_details 'w=1/[\s^2^(Fo^2^)+(0.1000P)^2^] where P=(Fo^2^+2Fc^2^)/3'
_refine_ls_weighting_scheme calc
_refine_ls_wR_factor_gt 0.0756
_refine_ls_wR_factor_ref 0.0805
_reflns_Friedel_coverage 0.000
_reflns_number_gt 4406
_reflns_number_total 4748
_reflns_threshold_expression 'I > 2\s(I)'
_cod_data_source_file d5dt00210a2.cif
_cod_data_source_block ic22870
_cod_depositor_comments
;
The following automatic conversions were performed:

data item '_exptl_absorpt_correction_type' value 'Multi-Scan' was
changed to 'multi-scan' in accordance with the
/home/data/users/saulius/crontab/automatic-downloads/rss-feeds/RSC/lib/dictionaries/cif_core.dic
dictionary named 'cif_core.dic' version 2.4.2 last updated on
2011-04-26.

Automatic conversion script
Id: cif_fix_values 8170 2020-07-09 18:12:32Z antanas 

 Adding full bibliography for 7718366--7718372.cif.
;
_cod_original_sg_symbol_H-M 'P 21/n'
_cod_database_code 7718371
_shelx_shelxl_version_number 2019/3
_shelx_space_group_comment
; 
The symmetry employed for this shelxl refinement is uniquely defined 
by the following loop, which should always be used as a source of 
symmetry information in preference to the above space-group names. 
They are only intended as comments. 
;
_shelx_estimated_absorpt_t_min 0.465
_shelx_estimated_absorpt_t_max 0.752

loop_
_space_group_symop_operation_xyz
'x, y, z'
'-x+1/2, y+1/2, -z+1/2'
'-x, -y, -z'
'x-1/2, -y-1/2, z-1/2'

loop_
_atom_site_label
_atom_site_type_symbol
_atom_site_fract_x
_atom_site_fract_y
_atom_site_fract_z
_atom_site_U_iso_or_equiv
_atom_site_adp_type
_atom_site_occupancy
_atom_site_site_symmetry_order
_atom_site_calc_flag
_atom_site_refinement_flags_posn
_atom_site_refinement_flags_adp
_atom_site_refinement_flags_occupancy
_atom_site_disorder_assembly
_atom_site_disorder_group
I1 I 0.24684(2) 0.53063(2) 0.36887(2) 0.02101(6) Uani 1 1 d . . . . .
I2 I 0.46439(2) 0.32508(2) 0.23898(2) 0.02179(6) Uani 1 1 d . . . . .
I3 I 0.67887(2) 0.55176(2) 0.36994(2) 0.01984(6) Uani 1 1 d . . . . .
N1 N 0.4699(2) 0.25628(17) 0.46832(12) 0.0176(3) Uani 1 1 d . . . . .
B1 B 0.4709(3) 0.4319(2) 0.35342(15) 0.0175(4) Uani 1 1 d . . . . .
C1 C 0.4754(3) 0.33189(19) 0.42079(14) 0.0180(4) Uani 1 1 d . . . . .
C2 C 0.1719(3) 0.1542(2) 0.38404(14) 0.0201(4) Uani 1 1 d . . . . .
H2 H 0.263201 0.117830 0.364670 0.024 Uiso 1 1 calc R U . . .
C3 C 0.0535(3) 0.1954(2) 0.32963(15) 0.0228(4) Uani 1 1 d . . . . .
H3 H 0.063808 0.186712 0.273298 0.027 Uiso 1 1 calc R U . . .
C4 C -0.0800(3) 0.2493(2) 0.35748(16) 0.0239(4) Uani 1 1 d . . . . .
H4 H -0.161054 0.277362 0.320363 0.029 Uiso 1 1 calc R U . . .
C5 C -0.0940(3) 0.2619(2) 0.43990(16) 0.0260(5) Uani 1 1 d . . . . .
H5 H -0.184343 0.300032 0.458987 0.031 Uiso 1 1 calc R U . . .
C6 C 0.0229(3) 0.2193(2) 0.49486(15) 0.0224(4) Uani 1 1 d . . . . .
H6 H 0.010899 0.226731 0.551130 0.027 Uiso 1 1 calc R U . . .
C7 C 0.1575(3) 0.16589(19) 0.46742(14) 0.0176(4) Uani 1 1 d . . . . .
C8 C 0.2824(2) 0.12491(19) 0.52689(13) 0.0172(4) Uani 1 1 d . . . . .
C9 C 0.2503(3) 0.0458(2) 0.58961(16) 0.0232(4) Uani 1 1 d . . . . .
H9 H 0.148186 0.012341 0.591697 0.028 Uiso 1 1 calc R U . . .
C10 C 0.3647(3) 0.0148(2) 0.64917(15) 0.0249(5) Uani 1 1 d . . . . .
H10 H 0.339439 -0.038872 0.691460 0.030 Uiso 1 1 calc R U . . .
C11 C 0.5162(3) 0.0615(2) 0.64771(14) 0.0219(4) Uani 1 1 d . . . . .
H11 H 0.593226 0.040612 0.689093 0.026 Uiso 1 1 calc R U . . .
C12 C 0.5536(3) 0.1388(2) 0.58526(13) 0.0199(4) Uani 1 1 d . . . . .
H12 H 0.656538 0.170483 0.582595 0.024 Uiso 1 1 calc R U . . .
C13 C 0.4362(3) 0.16870(19) 0.52663(13) 0.0172(4) Uani 1 1 d . . . . .

loop_
_atom_site_aniso_label
_atom_site_aniso_U_11
_atom_site_aniso_U_22
_atom_site_aniso_U_33
_atom_site_aniso_U_23
_atom_site_aniso_U_13
_atom_site_aniso_U_12
I1 0.02271(9) 0.01947(9) 0.02053(10) 0.00025(5) -0.00117(6) 0.00444(5)
I2 0.02835(10) 0.02167(9) 0.01528(9) -0.00419(5) 0.00079(6) -0.00203(5)
I3 0.02267(9) 0.01798(9) 0.01873(9) -0.00203(5) 0.00026(6) -0.00208(5)
N1 0.0186(8) 0.0167(8) 0.0171(9) -0.0008(6) -0.0014(6) 0.0011(6)
B1 0.0222(10) 0.0167(9) 0.0136(10) 0.0016(8) 0.0016(8) 0.0008(8)
C1 0.0158(9) 0.0182(9) 0.0197(10) -0.0006(7) -0.0010(7) 0.0000(7)
C2 0.0212(10) 0.0201(10) 0.0187(10) -0.0046(8) -0.0004(8) 0.0021(7)
C3 0.0248(10) 0.0219(10) 0.0209(11) -0.0029(8) -0.0051(8) 0.0022(8)
C4 0.0194(10) 0.0269(11) 0.0249(12) 0.0018(9) -0.0039(8) 0.0004(8)
C5 0.0185(10) 0.0343(12) 0.0254(12) 0.0020(9) 0.0018(8) 0.0057(9)
C6 0.0204(10) 0.0264(11) 0.0205(11) 0.0033(8) 0.0019(8) 0.0053(8)
C7 0.0178(9) 0.0160(9) 0.0193(10) 0.0006(7) 0.0023(7) -0.0012(7)
C8 0.0192(9) 0.0153(8) 0.0171(9) -0.0006(7) 0.0010(7) 0.0025(7)
C9 0.0270(11) 0.0210(10) 0.0220(11) 0.0061(8) 0.0054(9) 0.0031(8)
C10 0.0332(12) 0.0224(10) 0.0193(10) 0.0059(8) 0.0039(9) 0.0045(9)
C11 0.0286(11) 0.0231(10) 0.0138(9) 0.0017(8) -0.0007(8) 0.0082(8)
C12 0.0240(10) 0.0195(9) 0.0156(9) 0.0022(8) -0.0030(7) 0.0046(8)
C13 0.0219(10) 0.0157(9) 0.0140(9) 0.0007(7) 0.0008(7) 0.0032(7)

loop_
_atom_type_symbol
_atom_type_description
_atom_type_scat_dispersion_real
_atom_type_scat_dispersion_imag
_atom_type_scat_source
C C 0.0033 0.0016 'International Tables Vol C Tables 4.2.6.8 and 6.1.1.4'
H H 0.0000 0.0000 'International Tables Vol C Tables 4.2.6.8 and 6.1.1.4'
B B 0.0013 0.0007 'International Tables Vol C Tables 4.2.6.8 and 6.1.1.4'
N N 0.0061 0.0033 'International Tables Vol C Tables 4.2.6.8 and 6.1.1.4'
I I -0.4742 1.8119 'International Tables Vol C Tables 4.2.6.8 and 6.1.1.4'

loop_
_geom_angle_atom_site_label_1
_geom_angle_atom_site_label_2
_geom_angle_atom_site_label_3
_geom_angle
_geom_angle_site_symmetry_1
_geom_angle_site_symmetry_3
_geom_angle_publ_flag
C1 N1 C13 170.3(2) . . ?
C1 B1 I3 109.90(15) . . ?
C1 B1 I2 104.13(14) . . ?
I3 B1 I2 113.09(11) . . ?
C1 B1 I1 103.79(14) . . ?
I3 B1 I1 113.06(11) . . ?
I2 B1 I1 112.03(11) . . ?
N1 C1 B1 175.8(2) . . ?
C3 C2 C7 120.4(2) . . ?
C4 C3 C2 120.1(2) . . ?
C3 C4 C5 119.6(2) . . ?
C6 C5 C4 120.7(2) . . ?
C5 C6 C7 120.1(2) . . ?
C2 C7 C6 119.1(2) . . ?
C2 C7 C8 121.8(2) . . ?
C6 C7 C8 119.1(2) . . ?
C9 C8 C13 116.3(2) . . ?
C9 C8 C7 121.2(2) . . ?
C13 C8 C7 122.4(2) . . ?
C8 C9 C10 121.3(2) . . ?
C11 C10 C9 120.9(2) . . ?
C12 C11 C10 119.5(2) . . ?
C11 C12 C13 118.3(2) . . ?
N1 C13 C12 118.1(2) . . ?
N1 C13 C8 117.9(2) . . ?
C12 C13 C8 123.7(2) . . ?

loop_
_geom_bond_atom_site_label_1
_geom_bond_atom_site_label_2
_geom_bond_distance
_geom_bond_site_symmetry_2
_geom_bond_publ_flag
I1 B1 2.229(2) . ?
I2 B1 2.227(2) . ?
I3 B1 2.213(2) . ?
N1 C1 1.145(3) . ?
N1 C13 1.403(3) . ?
B1 C1 1.561(3) . ?
C2 C3 1.390(3) . ?
C2 C7 1.404(3) . ?
C3 C4 1.390(3) . ?
C4 C5 1.388(4) . ?
C5 C6 1.392(3) . ?
C6 C7 1.394(3) . ?
C7 C8 1.479(3) . ?
C8 C9 1.393(3) . ?
C8 C13 1.401(3) . ?
C9 C10 1.390(4) . ?
C10 C11 1.395(4) . ?
C11 C12 1.390(3) . ?
C12 C13 1.394(3) . ?
